data_1567315
loop_
_publ_author_name
'Wu, Yanyu'
'Sutton, Gregory D.'
'Halamicek, Michael D. S.'
'Xing, Xinxin'
'Bao, Jiming'
'Teets, Thomas S.'

_publ_section_title
;
 Cyclometalated iridium-coumarin ratiometric oxygen sensors: improved
 signal resolution and tunable dynamic ranges
;
_journal_issue 30
_journal_name_full 'Chemical Science'
_journal_page_first 8804
_journal_page_last 8812
_journal_paper_doi 10.1039/D2SC02909J
_journal_volume 13
_journal_year 2022
_chemical_formula_sum 'C50 H30 F10 Ir N4 O4 P'
_chemical_formula_weight 1163.95
_space_group_crystal_system triclinic
_space_group_IT_number 2
_space_group_name_Hall '-P 1'
_space_group_name_H-M_alt 'P -1'
_atom_sites_solution_hydrogens geom
_audit_creation_method SHELXL-2014/7
_audit_update_record
;
2021-12-06 deposited with the CCDC.	2022-06-22 downloaded from the CCDC.
;
_cell_angle_alpha 105.127(2)
_cell_angle_beta 97.590(2)
_cell_angle_gamma 101.773(2)
_cell_formula_units_Z 2
_cell_length_a 11.885(2)
_cell_length_b 13.195(3)
_cell_length_c 16.517(3)
_cell_measurement_reflns_used 9888
_cell_measurement_temperature 123(2)
_cell_measurement_theta_max 27.46
_cell_measurement_theta_min 2.39
_cell_volume 2400.4(8)
_computing_cell_refinement 'Bruker SAINT'
_computing_data_collection 'Bruker APEX2'
_computing_data_reduction 'Bruker SAINT'
_computing_molecular_graphics 'Bruker SHELXTL'
_computing_publication_material 'Bruker SHELXTL'
_computing_structure_refinement 'SHELXL-2014/7 (Sheldrick, 2014)'
_computing_structure_solution 'SHELXS-97 (Sheldrick 2008)'
_diffrn_ambient_temperature 123(2)
_diffrn_measured_fraction_theta_full 1.000
_diffrn_measured_fraction_theta_max 0.997
_diffrn_measurement_device_type 'Bruker APEX-II CCD'
_diffrn_measurement_method '\f and \w scans'
_diffrn_radiation_type MoK\a
_diffrn_radiation_wavelength 0.71073
_diffrn_reflns_av_R_equivalents 0.0323
_diffrn_reflns_av_unetI/netI 0.0362
_diffrn_reflns_Laue_measured_fraction_full 1.000
_diffrn_reflns_Laue_measured_fraction_max 0.997
_diffrn_reflns_limit_h_max 15
_diffrn_reflns_limit_h_min -15
_diffrn_reflns_limit_k_max 17
_diffrn_reflns_limit_k_min -17
_diffrn_reflns_limit_l_max 21
_diffrn_reflns_limit_l_min -21
_diffrn_reflns_number 33955
_diffrn_reflns_point_group_measured_fraction_full 1.000
_diffrn_reflns_point_group_measured_fraction_max 0.997
_diffrn_reflns_theta_full 25.242
_diffrn_reflns_theta_max 27.498
_diffrn_reflns_theta_min 1.302
_exptl_absorpt_coefficient_mu 2.902
_exptl_absorpt_correction_T_max 0.7456
_exptl_absorpt_correction_T_min 0.5460
_exptl_absorpt_correction_type empirical
_exptl_absorpt_process_details sadabs
_exptl_crystal_colour yellow
_exptl_crystal_density_diffrn 1.610
_exptl_crystal_description plates
_exptl_crystal_F_000 1144
_exptl_crystal_size_max 0.671
_exptl_crystal_size_mid 0.393
_exptl_crystal_size_min 0.125
_refine_diff_density_max 2.818
_refine_diff_density_min -1.034
_refine_diff_density_rms 0.107
_refine_ls_extinction_method none
_refine_ls_goodness_of_fit_ref 1.049
_refine_ls_hydrogen_treatment constr
_refine_ls_matrix_type full
_refine_ls_number_parameters 668
_refine_ls_number_reflns 11009
_refine_ls_number_restraints 274
_refine_ls_restrained_S_all 1.139
_refine_ls_R_factor_all 0.0339
_refine_ls_R_factor_gt 0.0296
_refine_ls_shift/su_max 0.005
_refine_ls_shift/su_mean 0.000
_refine_ls_structure_factor_coef Fsqd
_refine_ls_weighting_details 'w=1/[\s^2^(Fo^2^)+(0.0436P)^2^+1.4298P] where P=(Fo^2^+2Fc^2^)/3'
_refine_ls_weighting_scheme calc
_refine_ls_wR_factor_gt 0.0734
_refine_ls_wR_factor_ref 0.0752
_reflns_Friedel_coverage 0.000
_reflns_number_gt 10052
_reflns_number_total 11009
_reflns_threshold_expression 'I > 2\s(I)'
_cod_data_source_file d2sc02909j2.cif
_cod_data_source_block 5a
_cod_depositor_comments 'Adding full bibliography for 1567313--1567315.cif.'
_cod_original_cell_volume 2400.2(8)
_cod_database_code 1567315
_shelx_shelxl_version_number 2014/7
_shelx_space_group_comment
; 
The symmetry employed for this shelxl refinement is uniquely defined 
by the following loop, which should always be used as a source of 
symmetry information in preference to the above space-group names. 
They are only intended as comments. 
;
_shelx_estimated_absorpt_t_min 0.246
_shelx_estimated_absorpt_t_max 0.713

loop_
_space_group_symop_operation_xyz
'x, y, z'
'-x, -y, -z'

loop_
_atom_site_label
_atom_site_type_symbol
_atom_site_fract_x
_atom_site_fract_y
_atom_site_fract_z
_atom_site_U_iso_or_equiv
_atom_site_adp_type
_atom_site_occupancy
_atom_site_site_symmetry_order
_atom_site_calc_flag
_atom_site_refinement_flags_posn
_atom_site_refinement_flags_adp
_atom_site_refinement_flags_occupancy
_atom_site_disorder_assembly
_atom_site_disorder_group
Ir1 Ir 0.76954(2) 0.70721(2) 0.78561(2) 0.01721(5) Uani 1 1 d . . . . .
P1S P 0.72380(10) 0.58025(10) 0.38956(8) 0.0475(3) Uani 1 1 d D U . . .
F1S F 0.6804(3) 0.6421(3) 0.47236(19) 0.0772(8) Uani 1 1 d D U . . .
F2S F 0.7742(3) 0.5281(3) 0.3103(2) 0.0833(9) Uani 1 1 d D U . . .
F3S F 0.8487(5) 0.6170(9) 0.4369(5) 0.107(2) Uani 0.535(7) 1 d D U P A 1
F4S F 0.5929(4) 0.5304(5) 0.3292(4) 0.0722(18) Uani 0.535(7) 1 d D U P A 1
F5S F 0.7124(8) 0.4696(6) 0.4110(7) 0.106(2) Uani 0.535(7) 1 d D U P A 1
F6S F 0.7236(8) 0.6830(5) 0.3574(6) 0.0806(17) Uani 0.535(7) 1 d D U P A 1
F3A F 0.8478(7) 0.6795(6) 0.4277(7) 0.0875(18) Uani 0.465(7) 1 d D U P A 2
F4A F 0.6122(6) 0.4999(6) 0.3831(8) 0.095(2) Uani 0.465(7) 1 d D U P A 2
F5A F 0.7919(8) 0.5252(6) 0.4548(5) 0.0716(17) Uani 0.465(7) 1 d D U P A 2
F6A F 0.6672(8) 0.6465(9) 0.3405(6) 0.084(2) Uani 0.465(7) 1 d D U P A 2
F1 F 0.9032(2) 0.61537(17) 1.07816(13) 0.0397(5) Uani 1 1 d . . . . .
F2 F 1.17258(18) 0.63422(18) 0.89719(15) 0.0426(5) Uani 1 1 d . . . . .
F3 F 1.0728(2) 1.10317(17) 0.88924(16) 0.0505(6) Uani 1 1 d . . . . .
F4 F 0.7541(2) 1.05416(18) 1.02583(16) 0.0544(7) Uani 1 1 d . . . . .
N1 N 0.9080(2) 0.69410(19) 0.72566(17) 0.0212(5) Uani 1 1 d . . . . .
N2 N 0.6451(2) 0.7281(2) 0.85889(17) 0.0219(5) Uani 1 1 d . . . . .
N3 N 0.6884(2) 0.54014(19) 0.71041(16) 0.0191(5) Uani 1 1 d . . . . .
N4 N 0.6645(2) 0.76596(19) 0.69756(16) 0.0203(5) Uani 1 1 d . . . . .
O1 O 0.6294(2) 0.1732(2) 0.84212(16) 0.0333(6) Uani 1 1 d . . . . .
O2 O 0.7410(2) 0.3338(2) 0.85384(17) 0.0414(7) Uani 1 1 d . . . . .
O3 O 0.7178(2) 1.12474(19) 0.52793(15) 0.0306(5) Uani 1 1 d . . . . .
O4 O 0.6046(3) 0.9585(2) 0.47719(15) 0.0391(6) Uani 1 1 d . . . . .
C12 C 0.9121(3) 0.7034(2) 0.6468(2) 0.0260(7) Uani 1 1 d . . . . .
H12 H 0.8469 0.7181 0.6163 0.031 Uiso 1 1 calc R U . . .
C13 C 1.0070(3) 0.6925(3) 0.6083(2) 0.0333(8) Uani 1 1 d . . . . .
H13 H 1.0070 0.6998 0.5526 0.040 Uiso 1 1 calc R U . . .
C14 C 1.1019(3) 0.6707(3) 0.6523(3) 0.0356(8) Uani 1 1 d . . . . .
H14 H 1.1681 0.6627 0.6271 0.043 Uiso 1 1 calc R U . . .
C15 C 1.0994(3) 0.6608(3) 0.7333(2) 0.0317(8) Uani 1 1 d . . . . .
H15 H 1.1646 0.6466 0.7642 0.038 Uiso 1 1 calc R U . . .
C16 C 1.0017(3) 0.6715(2) 0.7697(2) 0.0236(7) Uani 1 1 d . . . . .
C21 C 0.8716(3) 0.6653(2) 0.87181(19) 0.0199(6) Uani 1 1 d . . . . .
C22 C 0.8453(3) 0.6495(2) 0.9483(2) 0.0240(7) Uani 1 1 d . . . . .
H22 H 0.7706 0.6524 0.9620 0.029 Uiso 1 1 calc R U . . .
C23 C 0.9299(3) 0.6294(2) 1.0037(2) 0.0280(7) Uani 1 1 d . . . . .
C24 C 1.0403(3) 0.6251(3) 0.9889(2) 0.0306(8) Uani 1 1 d . . . . .
H24 H 1.0973 0.6136 1.0293 0.037 Uiso 1 1 calc R U . . .
C25 C 1.0634(3) 0.6382(3) 0.9127(2) 0.0295(8) Uani 1 1 d . . . . .
C26 C 0.9825(3) 0.6582(2) 0.8526(2) 0.0230(7) Uani 1 1 d . . . . .
C32 C 0.5453(3) 0.6530(3) 0.8518(2) 0.0263(7) Uani 1 1 d . . . . .
H32 H 0.5294 0.5856 0.8085 0.032 Uiso 1 1 calc R U . . .
C33 C 0.4660(4) 0.6691(3) 0.9039(3) 0.0379(9) Uani 1 1 d . . . . .
H33 H 0.3960 0.6147 0.8959 0.045 Uiso 1 1 calc R U . . .
C34 C 0.4898(4) 0.7662(3) 0.9685(3) 0.0440(10) Uani 1 1 d . . . . .
H34 H 0.4377 0.7789 1.0068 0.053 Uiso 1 1 calc R U . . .
C35 C 0.5915(4) 0.8447(3) 0.9762(2) 0.0405(9) Uani 1 1 d . . . . .
H35 H 0.6088 0.9117 1.0202 0.049 Uiso 1 1 calc R U . . .
C36 C 0.6681(3) 0.8266(3) 0.9207(2) 0.0269(7) Uani 1 1 d . . . . .
C41 C 0.8398(3) 0.8624(2) 0.85588(19) 0.0222(6) Uani 1 1 d . . . . .
C42 C 0.9418(3) 0.9307(2) 0.8476(2) 0.0272(7) Uani 1 1 d . . . . .
H42 H 0.9875 0.9042 0.8078 0.033 Uiso 1 1 calc R U . . .
C43 C 0.9748(3) 1.0380(3) 0.8985(2) 0.0349(9) Uani 1 1 d . . . . .
C44 C 0.9144(4) 1.0808(3) 0.9578(2) 0.0384(9) Uani 1 1 d . . . . .
H44 H 0.9390 1.1546 0.9917 0.046 Uiso 1 1 calc R U . . .
C45 C 0.8154(4) 1.0113(3) 0.9662(2) 0.0361(9) Uani 1 1 d . . . . .
C46 C 0.7752(3) 0.9032(3) 0.9178(2) 0.0274(7) Uani 1 1 d . . . . .
C52 C 0.6588(3) 0.5154(2) 0.6249(2) 0.0221(6) Uani 1 1 d . . . . .
H52 H 0.6774 0.5712 0.5987 0.027 Uiso 1 1 calc R U . . .
C53 C 0.6022(3) 0.4117(2) 0.5736(2) 0.0248(7) Uani 1 1 d . . . . .
H53 H 0.5819 0.3970 0.5134 0.030 Uiso 1 1 calc R U . . .
C54 C 0.5754(3) 0.3299(2) 0.6106(2) 0.0236(7) Uani 1 1 d . . . . .
H54 H 0.5359 0.2584 0.5763 0.028 Uiso 1 1 calc R U . . .
C55 C 0.6071(3) 0.3531(2) 0.6995(2) 0.0203(6) Uani 1 1 d . . . . .
C56 C 0.6654(3) 0.4597(2) 0.74642(19) 0.0199(6) Uani 1 1 d . . . . .
H56 H 0.6899 0.4762 0.8065 0.024 Uiso 1 1 calc R U . . .
C61 C 0.5750(3) 0.2668(2) 0.7401(2) 0.0228(6) Uani 1 1 d . . . . .
C62 C 0.4723(3) 0.1894(2) 0.7099(2) 0.0279(7) Uani 1 1 d . . . . .
H62 H 0.4179 0.1941 0.6643 0.033 Uiso 1 1 calc R U . . .
C63 C 0.4436(3) 0.1011(3) 0.7447(2) 0.0326(8) Uani 1 1 d . . . . .
C64 C 0.3371(4) 0.0208(3) 0.7167(3) 0.0475(11) Uani 1 1 d . . . . .
H64 H 0.2786 0.0241 0.6730 0.057 Uiso 1 1 calc R U . . .
C65 C 0.3180(5) -0.0626(3) 0.7532(3) 0.0575(13) Uani 1 1 d . . . . .
H65 H 0.2455 -0.1161 0.7350 0.069 Uiso 1 1 calc R U . . .
C66 C 0.4030(5) -0.0692(3) 0.8158(3) 0.0536(13) Uani 1 1 d . . . . .
H66 H 0.3890 -0.1279 0.8395 0.064 Uiso 1 1 calc R U . . .
C67 C 0.5081(4) 0.0087(3) 0.8445(3) 0.0453(10) Uani 1 1 d . . . . .
H67 H 0.5670 0.0039 0.8872 0.054 Uiso 1 1 calc R U . . .
C68 C 0.5258(4) 0.0942(3) 0.8093(2) 0.0331(8) Uani 1 1 d . . . . .
C69 C 0.6548(3) 0.2644(3) 0.8146(2) 0.0281(7) Uani 1 1 d . . . . .
C72 C 0.5477(3) 0.7234(2) 0.67252(19) 0.0237(7) Uani 1 1 d . . . . .
H72 H 0.5139 0.6580 0.6838 0.028 Uiso 1 1 calc R U . . .
C73 C 0.4759(3) 0.7717(3) 0.6311(2) 0.0259(7) Uani 1 1 d . . . . .
H73 H 0.3939 0.7402 0.6151 0.031 Uiso 1 1 calc R U . . .
C74 C 0.5228(3) 0.8658(3) 0.6129(2) 0.0263(7) Uani 1 1 d . . . . .
H74 H 0.4738 0.8997 0.5845 0.032 Uiso 1 1 calc R U . . .
C75 C 0.6434(3) 0.9103(2) 0.63683(19) 0.0237(7) Uani 1 1 d . . . . .
C76 C 0.7111(3) 0.8571(2) 0.6784(2) 0.0226(6) Uani 1 1 d . . . . .
H76 H 0.7935 0.8863 0.6940 0.027 Uiso 1 1 calc R U . . .
C81 C 0.7012(3) 1.0125(2) 0.6234(2) 0.0249(7) Uani 1 1 d . . . . .
C82 C 0.7820(3) 1.0921(3) 0.6849(2) 0.0275(7) Uani 1 1 d . . . . .
H82 H 0.8042 1.0817 0.7389 0.033 Uiso 1 1 calc R U . . .
C83 C 0.8350(3) 1.1920(3) 0.6699(2) 0.0273(7) Uani 1 1 d . . . . .
C84 C 0.9194(3) 1.2774(3) 0.7318(2) 0.0357(8) Uani 1 1 d . . . . .
H84 H 0.9460 1.2692 0.7860 0.043 Uiso 1 1 calc R U . . .
C85 C 0.9634(4) 1.3719(3) 0.7145(3) 0.0405(9) Uani 1 1 d . . . . .
H85 H 1.0208 1.4289 0.7563 0.049 Uiso 1 1 calc R U . . .
C86 C 0.9238(3) 1.3844(3) 0.6352(3) 0.0390(9) Uani 1 1 d . . . . .
H86 H 0.9537 1.4506 0.6237 0.047 Uiso 1 1 calc R U . . .
C87 C 0.8420(3) 1.3020(3) 0.5732(2) 0.0322(8) Uani 1 1 d . . . . .
H87 H 0.8154 1.3107 0.5192 0.039 Uiso 1 1 calc R U . . .
C88 C 0.7992(3) 1.2059(3) 0.5913(2) 0.0266(7) Uani 1 1 d . . . . .
C89 C 0.6696(3) 1.0262(3) 0.5388(2) 0.0273(7) Uani 1 1 d . . . . .

loop_
_atom_site_aniso_label
_atom_site_aniso_U_11
_atom_site_aniso_U_22
_atom_site_aniso_U_33
_atom_site_aniso_U_23
_atom_site_aniso_U_13
_atom_site_aniso_U_12
Ir1 0.02025(7) 0.01217(6) 0.01557(7) 0.00166(4) -0.00156(4) 0.00245(4)
P1S 0.0332(5) 0.0604(7) 0.0624(7) 0.0326(6) 0.0153(5) 0.0191(5)
F1S 0.0826(19) 0.102(2) 0.0568(14) 0.0204(14) 0.0127(14) 0.0485(17)
F2S 0.0804(19) 0.110(2) 0.0842(17) 0.0323(16) 0.0366(16) 0.0603(18)
F3S 0.0408(18) 0.166(6) 0.102(3) 0.033(4) -0.004(2) 0.019(3)
F4S 0.0417(16) 0.058(3) 0.087(3) -0.022(3) 0.0036(18) 0.010(2)
F5S 0.113(5) 0.090(3) 0.179(6) 0.091(3) 0.083(4) 0.066(3)
F6S 0.114(5) 0.041(2) 0.088(4) 0.027(3) 0.021(4) 0.011(2)
F3A 0.058(3) 0.061(3) 0.138(5) 0.039(3) 0.005(3) 0.000(2)
F4A 0.042(3) 0.069(3) 0.161(6) 0.018(3) 0.025(3) 0.001(2)
F5A 0.088(4) 0.056(4) 0.079(3) 0.031(3) 0.003(3) 0.033(3)
F6A 0.089(5) 0.131(6) 0.073(3) 0.055(4) 0.028(4) 0.080(4)
F1 0.0558(14) 0.0400(12) 0.0225(10) 0.0127(9) -0.0027(10) 0.0127(10)
F2 0.0265(11) 0.0487(13) 0.0523(14) 0.0152(11) -0.0031(10) 0.0151(10)
F3 0.0545(15) 0.0250(11) 0.0543(15) 0.0063(10) 0.0005(12) -0.0151(10)
F4 0.0768(18) 0.0308(12) 0.0440(14) -0.0105(10) 0.0206(13) 0.0102(12)
N1 0.0212(13) 0.0134(11) 0.0240(13) 0.0017(10) 0.0015(10) 0.0002(9)
N2 0.0256(14) 0.0209(12) 0.0201(13) 0.0065(10) 0.0026(11) 0.0085(10)
N3 0.0192(12) 0.0148(11) 0.0196(12) 0.0025(9) -0.0005(10) 0.0025(9)
N4 0.0251(14) 0.0165(11) 0.0171(12) 0.0035(9) -0.0002(10) 0.0048(10)
O1 0.0444(15) 0.0321(13) 0.0284(13) 0.0154(10) 0.0068(11) 0.0123(11)
O2 0.0373(15) 0.0435(15) 0.0359(15) 0.0174(12) -0.0118(12) -0.0014(12)
O3 0.0385(14) 0.0285(12) 0.0247(12) 0.0128(10) 0.0001(10) 0.0058(10)
O4 0.0573(17) 0.0300(13) 0.0215(12) 0.0059(10) -0.0072(12) 0.0037(12)
C12 0.0284(17) 0.0214(15) 0.0249(16) 0.0059(12) 0.0021(13) 0.0019(12)
C13 0.038(2) 0.0328(18) 0.0277(18) 0.0077(15) 0.0124(15) 0.0026(15)
C14 0.0294(19) 0.0292(18) 0.047(2) 0.0096(16) 0.0147(17) 0.0028(14)
C15 0.0253(17) 0.0232(16) 0.042(2) 0.0047(14) 0.0037(15) 0.0037(13)
C16 0.0207(15) 0.0135(13) 0.0316(17) 0.0035(12) -0.0009(13) 0.0009(11)
C21 0.0224(15) 0.0110(12) 0.0203(15) 0.0006(11) -0.0046(12) 0.0017(11)
C22 0.0282(17) 0.0172(14) 0.0204(15) 0.0021(12) -0.0031(13) 0.0014(12)
C23 0.042(2) 0.0155(14) 0.0200(16) 0.0028(12) -0.0037(14) 0.0028(13)
C24 0.0338(19) 0.0198(15) 0.0309(18) 0.0044(13) -0.0114(15) 0.0059(13)
C25 0.0252(17) 0.0187(14) 0.039(2) 0.0045(14) -0.0059(14) 0.0050(12)
C26 0.0246(16) 0.0138(13) 0.0250(16) 0.0023(12) -0.0026(13) 0.0018(11)
C32 0.0268(17) 0.0244(15) 0.0262(17) 0.0059(13) 0.0029(13) 0.0070(13)
C33 0.038(2) 0.039(2) 0.041(2) 0.0144(17) 0.0165(17) 0.0103(16)
C34 0.056(3) 0.043(2) 0.041(2) 0.0126(18) 0.028(2) 0.0181(19)
C35 0.060(3) 0.0299(18) 0.031(2) 0.0030(15) 0.0170(19) 0.0140(18)
C36 0.0400(19) 0.0214(15) 0.0194(15) 0.0043(12) 0.0057(14) 0.0101(13)
C41 0.0274(16) 0.0155(13) 0.0188(15) 0.0023(11) -0.0049(12) 0.0038(12)
C42 0.0311(18) 0.0178(14) 0.0258(17) 0.0030(12) -0.0026(14) 0.0009(12)
C43 0.042(2) 0.0190(15) 0.0328(19) 0.0057(14) -0.0071(16) -0.0035(14)
C44 0.056(2) 0.0157(15) 0.0311(19) -0.0012(14) -0.0031(17) -0.0001(15)
C45 0.053(2) 0.0222(16) 0.0281(18) -0.0013(14) 0.0050(17) 0.0110(16)
C46 0.0361(19) 0.0199(15) 0.0223(16) 0.0025(12) -0.0001(14) 0.0068(13)
C52 0.0257(16) 0.0200(14) 0.0199(15) 0.0049(12) 0.0026(12) 0.0068(12)
C53 0.0317(17) 0.0208(14) 0.0177(15) 0.0013(12) 0.0004(13) 0.0061(13)
C54 0.0302(17) 0.0171(14) 0.0193(15) 0.0016(12) -0.0020(13) 0.0057(12)
C55 0.0206(15) 0.0169(13) 0.0206(15) 0.0017(11) -0.0001(12) 0.0065(11)
C56 0.0201(15) 0.0189(14) 0.0178(14) 0.0028(11) -0.0014(12) 0.0052(11)
C61 0.0283(17) 0.0173(13) 0.0222(15) 0.0052(12) 0.0019(13) 0.0069(12)
C62 0.0360(19) 0.0187(14) 0.0227(16) 0.0016(12) 0.0008(14) 0.0020(13)
C63 0.045(2) 0.0195(15) 0.0276(18) 0.0019(13) 0.0102(16) 0.0010(14)
C64 0.059(3) 0.0279(19) 0.043(2) 0.0038(17) 0.012(2) -0.0096(18)
C65 0.077(3) 0.028(2) 0.055(3) 0.0027(19) 0.027(3) -0.009(2)
C66 0.093(4) 0.0258(19) 0.048(3) 0.0116(18) 0.039(3) 0.011(2)
C67 0.079(3) 0.0273(18) 0.037(2) 0.0128(16) 0.023(2) 0.0177(19)
C68 0.054(2) 0.0229(16) 0.0254(17) 0.0062(13) 0.0167(16) 0.0115(15)
C69 0.0322(18) 0.0279(16) 0.0278(17) 0.0122(14) 0.0059(14) 0.0102(14)
C72 0.0299(17) 0.0185(14) 0.0185(15) 0.0018(12) 0.0006(13) 0.0043(12)
C73 0.0249(16) 0.0252(15) 0.0200(15) -0.0009(12) -0.0035(13) 0.0043(12)
C74 0.0308(17) 0.0275(16) 0.0188(15) 0.0045(13) -0.0026(13) 0.0115(13)
C75 0.0369(18) 0.0176(14) 0.0136(14) 0.0026(11) -0.0004(13) 0.0064(13)
C76 0.0243(16) 0.0215(14) 0.0206(15) 0.0047(12) 0.0020(12) 0.0059(12)
C81 0.0342(18) 0.0195(14) 0.0211(16) 0.0079(12) 0.0005(13) 0.0080(13)
C82 0.0372(19) 0.0241(15) 0.0197(16) 0.0072(13) -0.0011(14) 0.0078(14)
C83 0.0322(18) 0.0238(15) 0.0239(16) 0.0053(13) 0.0030(14) 0.0063(13)
C84 0.042(2) 0.0289(17) 0.0283(18) 0.0037(15) 0.0007(16) 0.0019(15)
C85 0.040(2) 0.0280(18) 0.044(2) 0.0026(16) 0.0078(18) -0.0032(16)
C86 0.039(2) 0.0264(17) 0.052(2) 0.0129(17) 0.0182(19) 0.0027(15)
C87 0.0337(19) 0.0343(18) 0.036(2) 0.0180(16) 0.0142(16) 0.0110(15)
C88 0.0264(17) 0.0259(16) 0.0269(17) 0.0077(13) 0.0047(14) 0.0054(13)
C89 0.0340(18) 0.0247(15) 0.0221(16) 0.0064(13) 0.0011(14) 0.0084(13)

loop_
_atom_type_symbol
_atom_type_description
_atom_type_scat_dispersion_real
_atom_type_scat_dispersion_imag
_atom_type_scat_source
C C 0.0033 0.0016 'International Tables Vol C Tables 4.2.6.8 and 6.1.1.4'
H H 0.0000 0.0000 'International Tables Vol C Tables 4.2.6.8 and 6.1.1.4'
N N 0.0061 0.0033 'International Tables Vol C Tables 4.2.6.8 and 6.1.1.4'
O O 0.0106 0.0060 'International Tables Vol C Tables 4.2.6.8 and 6.1.1.4'
F F 0.0171 0.0103 'International Tables Vol C Tables 4.2.6.8 and 6.1.1.4'
P P 0.1023 0.0942 'International Tables Vol C Tables 4.2.6.8 and 6.1.1.4'
Ir Ir -1.4442 7.9887 'International Tables Vol C Tables 4.2.6.8 and 6.1.1.4'

loop_
_geom_angle_atom_site_label_1
_geom_angle_atom_site_label_2
_geom_angle_atom_site_label_3
_geom_angle
_geom_angle_site_symmetry_1
_geom_angle_site_symmetry_3
_geom_angle_publ_flag
C21 Ir1 C41 87.37(12) . . ?
C21 Ir1 N1 80.45(12) . . ?
C41 Ir1 N1 94.87(12) . . ?
C21 Ir1 N2 94.20(12) . . ?
C41 Ir1 N2 80.66(12) . . ?
N1 Ir1 N2 173.22(10) . . ?
C21 Ir1 N3 93.45(10) . . ?
C41 Ir1 N3 178.26(11) . . ?
N1 Ir1 N3 86.79(10) . . ?
N2 Ir1 N3 97.74(10) . . ?
C21 Ir1 N4 175.54(9) . . ?
C41 Ir1 N4 88.17(11) . . ?
N1 Ir1 N4 99.86(10) . . ?
N2 Ir1 N4 85.15(10) . . ?
N3 Ir1 N4 91.01(9) . . ?
F4A P1S F6A 95.2(5) . . ?
F4A P1S F2S 104.5(4) . . ?
F3S P1S F2S 85.6(4) . . ?
F6A P1S F2S 91.0(4) . . ?
F3S P1S F5S 89.5(5) . . ?
F2S P1S F5S 86.9(3) . . ?
F3S P1S F6S 96.7(5) . . ?
F2S P1S F6S 89.9(4) . . ?
F5S P1S F6S 172.8(5) . . ?
F4A P1S F1S 80.0(4) . . ?
F3S P1S F1S 91.2(4) . . ?
F6A P1S F1S 88.0(4) . . ?
F2S P1S F1S 175.5(2) . . ?
F5S P1S F1S 96.2(3) . . ?
F6S P1S F1S 87.3(4) . . ?
F3S P1S F4S 173.2(4) . . ?
F2S P1S F4S 87.9(3) . . ?
F5S P1S F4S 88.4(4) . . ?
F6S P1S F4S 85.1(4) . . ?
F1S P1S F4S 95.4(2) . . ?
F4A P1S F5A 89.1(5) . . ?
F6A P1S F5A 171.5(5) . . ?
F2S P1S F5A 94.9(3) . . ?
F1S P1S F5A 85.5(3) . . ?
F4A P1S F3A 163.0(6) . . ?
F6A P1S F3A 92.1(5) . . ?
F2S P1S F3A 90.7(4) . . ?
F1S P1S F3A 84.9(4) . . ?
F5A P1S F3A 81.8(4) . . ?
C12 N1 C16 118.8(3) . . ?
C12 N1 Ir1 124.8(2) . . ?
C16 N1 Ir1 116.3(2) . . ?
C32 N2 C36 118.7(3) . . ?
C32 N2 Ir1 125.2(2) . . ?
C36 N2 Ir1 116.1(2) . . ?
C56 N3 C52 118.3(2) . . ?
C56 N3 Ir1 122.3(2) . . ?
C52 N3 Ir1 119.4(2) . . ?
C72 N4 C76 117.9(3) . . ?
C72 N4 Ir1 120.8(2) . . ?
C76 N4 Ir1 120.4(2) . . ?
C68 O1 C69 122.3(3) . . ?
C89 O3 C88 122.3(3) . . ?
N1 C12 C13 122.9(3) . . ?
N1 C12 H12 118.6 . . ?
C13 C12 H12 118.6 . . ?
C12 C13 C14 118.7(3) . . ?
C12 C13 H13 120.6 . . ?
C14 C13 H13 120.6 . . ?
C13 C14 C15 119.3(4) . . ?
C13 C14 H14 120.4 . . ?
C15 C14 H14 120.4 . . ?
C14 C15 C16 120.3(3) . . ?
C14 C15 H15 119.9 . . ?
C16 C15 H15 119.9 . . ?
N1 C16 C15 120.0(3) . . ?
N1 C16 C26 112.7(3) . . ?
C15 C16 C26 127.3(3) . . ?
C22 C21 C26 119.2(3) . . ?
C22 C21 Ir1 126.5(2) . . ?
C26 C21 Ir1 114.2(2) . . ?
C23 C22 C21 118.8(3) . . ?
C23 C22 H22 120.6 . . ?
C21 C22 H22 120.6 . . ?
F1 C23 C24 117.9(3) . . ?
F1 C23 C22 117.9(3) . . ?
C24 C23 C22 124.1(3) . . ?
C25 C24 C23 116.2(3) . . ?
C25 C24 H24 121.9 . . ?
C23 C24 H24 121.9 . . ?
F2 C25 C24 116.9(3) . . ?
F2 C25 C26 119.6(3) . . ?
C24 C25 C26 123.4(3) . . ?
C25 C26 C21 118.2(3) . . ?
C25 C26 C16 125.8(3) . . ?
C21 C26 C16 116.0(3) . . ?
N2 C32 C33 123.3(3) . . ?
N2 C32 H32 118.3 . . ?
C33 C32 H32 118.3 . . ?
C32 C33 C34 118.7(4) . . ?
C32 C33 H33 120.6 . . ?
C34 C33 H33 120.6 . . ?
C33 C34 C35 118.7(4) . . ?
C33 C34 H34 120.7 . . ?
C35 C34 H34 120.7 . . ?
C36 C35 C34 120.9(3) . . ?
C36 C35 H35 119.5 . . ?
C34 C35 H35 119.5 . . ?
N2 C36 C35 119.6(3) . . ?
N2 C36 C46 113.2(3) . . ?
C35 C36 C46 127.3(3) . . ?
C42 C41 C46 119.4(3) . . ?
C42 C41 Ir1 126.3(2) . . ?
C46 C41 Ir1 114.2(2) . . ?
C43 C42 C41 118.9(3) . . ?
C43 C42 H42 120.6 . . ?
C41 C42 H42 120.6 . . ?
F3 C43 C44 118.2(3) . . ?
F3 C43 C42 118.2(4) . . ?
C44 C43 C42 123.6(3) . . ?
C43 C44 C45 116.6(3) . . ?
C43 C44 H44 121.7 . . ?
C45 C44 H44 121.7 . . ?
F4 C45 C44 116.8(3) . . ?
F4 C45 C46 119.3(4) . . ?
C44 C45 C46 123.9(4) . . ?
C45 C46 C41 117.6(3) . . ?
C45 C46 C36 126.7(3) . . ?
C41 C46 C36 115.7(3) . . ?
N3 C52 C53 122.4(3) . . ?
N3 C52 H52 118.8 . . ?
C53 C52 H52 118.8 . . ?
C54 C53 C52 119.4(3) . . ?
C54 C53 H53 120.3 . . ?
C52 C53 H53 120.3 . . ?
C53 C54 C55 119.4(3) . . ?
C53 C54 H54 120.3 . . ?
C55 C54 H54 120.3 . . ?
C56 C55 C54 117.6(3) . . ?
C56 C55 C61 122.7(3) . . ?
C54 C55 C61 119.7(3) . . ?
N3 C56 C55 123.0(3) . . ?
N3 C56 H56 118.5 . . ?
C55 C56 H56 118.5 . . ?
C62 C61 C69 119.0(3) . . ?
C62 C61 C55 121.4(3) . . ?
C69 C61 C55 119.6(3) . . ?
C61 C62 C63 122.0(3) . . ?
C61 C62 H62 119.0 . . ?
C63 C62 H62 119.0 . . ?
C68 C63 C64 118.4(4) . . ?
C68 C63 C62 117.8(3) . . ?
C64 C63 C62 123.8(4) . . ?
C65 C64 C63 119.6(5) . . ?
C65 C64 H64 120.2 . . ?
C63 C64 H64 120.2 . . ?
C66 C65 C64 120.8(4) . . ?
C66 C65 H65 119.6 . . ?
C64 C65 H65 119.6 . . ?
C65 C66 C67 120.7(4) . . ?
C65 C66 H66 119.7 . . ?
C67 C66 H66 119.7 . . ?
C66 C67 C68 118.5(4) . . ?
C66 C67 H67 120.8 . . ?
C68 C67 H67 120.8 . . ?
O1 C68 C63 121.0(3) . . ?
O1 C68 C67 117.0(4) . . ?
C63 C68 C67 122.0(4) . . ?
O2 C69 O1 116.8(3) . . ?
O2 C69 C61 126.1(3) . . ?
O1 C69 C61 117.1(3) . . ?
N4 C72 C73 122.1(3) . . ?
N4 C72 H72 118.9 . . ?
C73 C72 H72 118.9 . . ?
C72 C73 C74 120.1(3) . . ?
C72 C73 H73 119.9 . . ?
C74 C73 H73 119.9 . . ?
C73 C74 C75 118.8(3) . . ?
C73 C74 H74 120.6 . . ?
C75 C74 H74 120.6 . . ?
C74 C75 C76 118.1(3) . . ?
C74 C75 C81 122.9(3) . . ?
C76 C75 C81 118.9(3) . . ?
N4 C76 C75 122.9(3) . . ?
N4 C76 H76 118.5 . . ?
C75 C76 H76 118.5 . . ?
C82 C81 C89 119.7(3) . . ?
C82 C81 C75 122.8(3) . . ?
C89 C81 C75 117.4(3) . . ?
C81 C82 C83 121.3(3) . . ?
C81 C82 H82 119.4 . . ?
C83 C82 H82 119.4 . . ?
C88 C83 C84 118.3(3) . . ?
C88 C83 C82 118.2(3) . . ?
C84 C83 C82 123.5(3) . . ?
C85 C84 C83 120.6(4) . . ?
C85 C84 H84 119.7 . . ?
C83 C84 H84 119.7 . . ?
C84 C85 C86 119.8(4) . . ?
C84 C85 H85 120.1 . . ?
C86 C85 H85 120.1 . . ?
C87 C86 C85 120.9(3) . . ?
C87 C86 H86 119.5 . . ?
C85 C86 H86 119.5 . . ?
C86 C87 C88 118.7(3) . . ?
C86 C87 H87 120.7 . . ?
C88 C87 H87 120.7 . . ?
O3 C88 C83 120.9(3) . . ?
O3 C88 C87 117.4(3) . . ?
C83 C88 C87 121.7(3) . . ?
O4 C89 O3 116.7(3) . . ?
O4 C89 C81 125.9(3) . . ?
O3 C89 C81 117.4(3) . . ?

loop_
_geom_bond_atom_site_label_1
_geom_bond_atom_site_label_2
_geom_bond_distance
_geom_bond_site_symmetry_2
_geom_bond_publ_flag
Ir1 C21 2.008(3) . ?
Ir1 C41 2.011(3) . ?
Ir1 N1 2.044(3) . ?
Ir1 N2 2.048(3) . ?
Ir1 N3 2.172(2) . ?
Ir1 N4 2.186(3) . ?
P1S F4A 1.492(6) . ?
P1S F3S 1.501(6) . ?
P1S F6A 1.530(7) . ?
P1S F2S 1.566(3) . ?
P1S F5S 1.575(6) . ?
P1S F6S 1.580(6) . ?
P1S F1S 1.606(3) . ?
P1S F4S 1.636(5) . ?
P1S F5A 1.662(6) . ?
P1S F3A 1.680(6) . ?
F1 C23 1.359(4) . ?
F2 C25 1.364(4) . ?
F3 C43 1.351(4) . ?
F4 C45 1.374(4) . ?
N1 C12 1.346(4) . ?
N1 C16 1.376(4) . ?
N2 C32 1.351(4) . ?
N2 C36 1.376(4) . ?
N3 C56 1.345(4) . ?
N3 C52 1.345(4) . ?
N4 C72 1.351(4) . ?
N4 C76 1.351(4) . ?
O1 C68 1.378(4) . ?
O1 C69 1.386(4) . ?
O2 C69 1.200(4) . ?
O3 C89 1.377(4) . ?
O3 C88 1.379(4) . ?
O4 C89 1.211(4) . ?
C12 C13 1.379(5) . ?
C12 H12 0.9500 . ?
C13 C14 1.381(6) . ?
C13 H13 0.9500 . ?
C14 C15 1.381(5) . ?
C14 H14 0.9500 . ?
C15 C16 1.391(5) . ?
C15 H15 0.9500 . ?
C16 C26 1.465(5) . ?
C21 C22 1.398(5) . ?
C21 C26 1.411(5) . ?
C22 C23 1.381(5) . ?
C22 H22 0.9500 . ?
C23 C24 1.376(5) . ?
C24 C25 1.370(5) . ?
C24 H24 0.9500 . ?
C25 C26 1.403(5) . ?
C32 C33 1.369(5) . ?
C32 H32 0.9500 . ?
C33 C34 1.385(6) . ?
C33 H33 0.9500 . ?
C34 C35 1.388(6) . ?
C34 H34 0.9500 . ?
C35 C36 1.386(5) . ?
C35 H35 0.9500 . ?
C36 C46 1.470(5) . ?
C41 C42 1.401(5) . ?
C41 C46 1.420(5) . ?
C42 C43 1.389(4) . ?
C42 H42 0.9500 . ?
C43 C44 1.363(6) . ?
C44 C45 1.383(6) . ?
C44 H44 0.9500 . ?
C45 C46 1.389(4) . ?
C52 C53 1.382(4) . ?
C52 H52 0.9500 . ?
C53 C54 1.376(4) . ?
C53 H53 0.9500 . ?
C54 C55 1.400(4) . ?
C54 H54 0.9500 . ?
C55 C56 1.397(4) . ?
C55 C61 1.478(4) . ?
C56 H56 0.9500 . ?
C61 C62 1.359(4) . ?
C61 C69 1.463(5) . ?
C62 C63 1.429(5) . ?
C62 H62 0.9500 . ?
C63 C68 1.383(5) . ?
C63 C64 1.407(5) . ?
C64 C65 1.381(6) . ?
C64 H64 0.9500 . ?
C65 C66 1.380(7) . ?
C65 H65 0.9500 . ?
C66 C67 1.381(7) . ?
C66 H66 0.9500 . ?
C67 C68 1.391(5) . ?
C67 H67 0.9500 . ?
C72 C73 1.378(5) . ?
C72 H72 0.9500 . ?
C73 C74 1.378(5) . ?
C73 H73 0.9500 . ?
C74 C75 1.393(5) . ?
C74 H74 0.9500 . ?
C75 C76 1.395(4) . ?
C75 C81 1.470(4) . ?
C76 H76 0.9500 . ?
C81 C82 1.353(4) . ?
C81 C89 1.464(4) . ?
C82 C83 1.437(5) . ?
C82 H82 0.9500 . ?
C83 C88 1.383(5) . ?
C83 C84 1.410(5) . ?
C84 C85 1.368(5) . ?
C84 H84 0.9500 . ?
C85 C86 1.394(6) . ?
C85 H85 0.9500 . ?
C86 C87 1.379(5) . ?
C86 H86 0.9500 . ?
C87 C88 1.388(5) . ?
C87 H87 0.9500 . ?
